data_4127494
loop_
_publ_author_name
'Yin, Jianhao'
'Li, Jiapeng'
'Wang, Gao-Xiang'
'Yin, Zhu-Bao'
'Zhang, Wen-Xiong'
'Xi, Zhenfeng'

_publ_section_title
;
 Dinitrogen Functionalization Affording Chromium Hydrazido Complex.
;
_journal_issue 10
_journal_name_full 'Journal of the American Chemical Society'
_journal_page_first 4241
_journal_page_last 4247
_journal_paper_doi 10.1021/jacs.9b00822
_journal_volume 141
_journal_year 2019
_chemical_formula_moiety 'C25 H38 Cl Cr P'
_chemical_formula_sum 'C25 H38 Cl Cr P'
_chemical_formula_weight 456.97
_space_group_crystal_system triclinic
_space_group_IT_number 2
_space_group_name_Hall '-P 1'
_space_group_name_H-M_alt 'P -1'
_symmetry_space_group_name_Hall '-P 1'
_symmetry_space_group_name_H-M 'P -1'
_atom_sites_solution_hydrogens geom
_audit_creation_date 2018-12-13
_audit_creation_method
;
Olex2 1.2
(compiled 2018.05.29 svn.r3508 for OlexSys, GUI svn.r5506)
;
_cell_angle_alpha 74.282(2)
_cell_angle_beta 84.815(2)
_cell_angle_gamma 86.464(2)
_cell_formula_units_Z 4
_cell_length_a 8.4943(2)
_cell_length_b 17.3964(5)
_cell_length_c 17.6923(5)
_cell_measurement_reflns_used 15967
_cell_measurement_temperature 180.00(10)
_cell_measurement_theta_max 30.3160
_cell_measurement_theta_min 3.7710
_cell_volume 2504.45(12)
_computing_cell_refinement 'CrysAlisPro 1.171.39.33c (Rigaku OD, 2017)'
_computing_data_collection 'CrysAlisPro 1.171.39.33c (Rigaku OD, 2017)'
_computing_data_reduction 'CrysAlisPro 1.171.39.33c (Rigaku OD, 2017)'
_computing_molecular_graphics 'Olex2 (Dolomanov et al., 2009)'
_computing_publication_material 'Olex2 (Dolomanov et al., 2009)'
_computing_structure_refinement 'ShelXL (Sheldrick, 2015)'
_computing_structure_solution 'SHELXT 2014/5 (Sheldrick, 2014)'
_diffrn_ambient_environment N~2~
_diffrn_ambient_temperature 180.00(10)
_diffrn_detector 'CCD plate'
_diffrn_measured_fraction_theta_full 0.995
_diffrn_measured_fraction_theta_max 0.995
_diffrn_measurement_details
;
List of Runs (angles in degrees, time in seconds):

  # Type    Start    End  Width  t~exp~   \w     \q     \k     \f   Frames
--------------------------------------------------------------------------
  1  \w    -47.00  14.00   0.50    1.20    --   -5.20 -77.00 -30.00  122
  2  \w    -32.00   6.00   0.50    1.20    --   -5.20 -82.00 150.00   76
  3  \w    -27.00  -1.00   0.50    1.20    --   -5.20 -82.00-180.00   52
  4  \w     14.00  42.00   0.50    1.20    --    5.20 -82.00  60.00   56
  5  \w      6.00  35.00   0.50    1.20    --    5.20 -82.00-120.00   58
  6  \w    -32.00  -2.00   0.50    1.20    --    5.20 -82.00  30.00   60
  7  \w    -21.00  57.00   0.50    1.20    --    5.20  43.00 -32.58  156
  8  \w    -32.00  95.00   0.50    1.20    --    5.20  19.00  60.00  254
  9  \w    -27.00   0.00   0.50    1.20    --    5.20 -82.00  90.00   54
 10  \w    -22.00  74.00   0.50    1.20    --    5.20  38.00-180.00  192
;
_diffrn_measurement_device 'four-circle diffractometer'
_diffrn_measurement_device_type 'XtaLAB AFC12 (RINC): Kappa single'
_diffrn_measurement_method '\w scans'
_diffrn_orient_matrix_type 'CrysAlisPro convention (1999,Acta A55,543-557)'
_diffrn_orient_matrix_UB_11 0.0234509000
_diffrn_orient_matrix_UB_12 -0.0258266000
_diffrn_orient_matrix_UB_13 -0.0242255000
_diffrn_orient_matrix_UB_21 -0.0177061000
_diffrn_orient_matrix_UB_22 -0.0335735000
_diffrn_orient_matrix_UB_23 0.0321814000
_diffrn_orient_matrix_UB_31 -0.0785958000
_diffrn_orient_matrix_UB_32 0.0016132000
_diffrn_orient_matrix_UB_33 -0.0110593000
_diffrn_radiation_monochromator mirror
_diffrn_radiation_probe x-ray
_diffrn_radiation_type MoK\a
_diffrn_radiation_wavelength 0.71073
_diffrn_reflns_av_R_equivalents 0.0417
_diffrn_reflns_av_unetI/netI 0.0377
_diffrn_reflns_Laue_measured_fraction_full 0.995
_diffrn_reflns_Laue_measured_fraction_max 0.995
_diffrn_reflns_limit_h_max 11
_diffrn_reflns_limit_h_min -10
_diffrn_reflns_limit_k_max 22
_diffrn_reflns_limit_k_min -22
_diffrn_reflns_limit_l_max 22
_diffrn_reflns_limit_l_min -22
_diffrn_reflns_number 45628
_diffrn_reflns_point_group_measured_fraction_full 0.995
_diffrn_reflns_point_group_measured_fraction_max 0.995
_diffrn_reflns_theta_full 26.000
_diffrn_reflns_theta_max 27.484
_diffrn_reflns_theta_min 3.478
_diffrn_source 'Rotating-anode X-ray tube'
_diffrn_source_type 'Rigaku (Mo) X-ray Source'
_exptl_absorpt_coefficient_mu 0.636
_exptl_absorpt_correction_T_max 1.00000
_exptl_absorpt_correction_T_min 0.58367
_exptl_absorpt_correction_type multi-scan
_exptl_absorpt_process_details
;
CrysAlisPro 1.171.39.33c (Rigaku Oxford Diffraction, 2017)
Empirical absorption correction using spherical harmonics,
 implemented in SCALE3 ABSPACK scaling algorithm.
;
_exptl_crystal_colour 'metallic greenish green'
_exptl_crystal_colour_lustre metallic
_exptl_crystal_colour_modifier greenish
_exptl_crystal_colour_primary green
_exptl_crystal_density_diffrn 1.212
_exptl_crystal_description plate
_exptl_crystal_F_000 976
_exptl_crystal_size_max 0.08
_exptl_crystal_size_mid 0.04
_exptl_crystal_size_min 0.01
_refine_diff_density_max 0.403
_refine_diff_density_min -0.425
_refine_diff_density_rms 0.051
_refine_ls_extinction_method none
_refine_ls_goodness_of_fit_ref 1.048
_refine_ls_hydrogen_treatment constr
_refine_ls_matrix_type full
_refine_ls_number_parameters 521
_refine_ls_number_reflns 11418
_refine_ls_number_restraints 0
_refine_ls_restrained_S_all 1.048
_refine_ls_R_factor_all 0.0450
_refine_ls_R_factor_gt 0.0348
_refine_ls_shift/su_max 0.002
_refine_ls_shift/su_mean 0.000
_refine_ls_structure_factor_coef Fsqd
_refine_ls_weighting_details 'w=1/[\s^2^(Fo^2^)+(0.0479P)^2^+0.5502P] where P=(Fo^2^+2Fc^2^)/3'
_refine_ls_weighting_scheme calc
_refine_ls_wR_factor_gt 0.0899
_refine_ls_wR_factor_ref 0.0946
_reflns_Friedel_coverage 0.000
_reflns_number_gt 9411
_reflns_number_total 11418
_reflns_threshold_expression 'I > 2\s(I)'
_cod_data_source_file ja9b00822_si_002.cif
_cod_data_source_block 2c
_cod_database_code 4127494
_shelx_shelxl_version_number 2016/6
_chemical_oxdiff_formula 'C H P Cl Cr'
_shelx_space_group_comment
;
The symmetry employed for this shelxl refinement is uniquely defined
by the following loop, which should always be used as a source of
symmetry information in preference to the above space-group names.
They are only intended as comments.
;
_shelx_estimated_absorpt_t_max 0.994
_shelx_estimated_absorpt_t_min 0.951
_reflns_odcompleteness_completeness 99.58
_reflns_odcompleteness_iscentric 1
_reflns_odcompleteness_theta 27.42
_olex2_refinement_description
;
1. Fixed Uiso
 At 1.2 times of:
  All C(H) groups, All C(H,H) groups
 At 1.5 times of:
  All C(H,H,H) groups
2.a Ternary CH refined with riding coordinates:
 C20(H20), C23(H23), C45(H45), C48(H48)
2.b Secondary CH2 refined with riding coordinates:
 C6(H6A,H6B), C8(H8A,H8B), C10(H10A,H10B), C12(H12A,H12B), C31(H31A,H31B),
 C33(H33A,H33B), C35(H35A,H35B), C37(H37A,H37B)
2.c Aromatic/amide H refined with riding coordinates:
 C15(H15), C16(H16), C17(H17), C18(H18), C40(H40), C41(H41), C42(H42), C43(H43)
2.d Idealised Me refined as rotating group:
 C7(H7A,H7B,H7C), C9(H9A,H9B,H9C), C11(H11A,H11B,H11C), C13(H13A,H13B,H13C),
 C21(H21A,H21B,H21C), C22(H22A,H22B,H22C), C24(H24A,H24B,H24C), C25(H25A,H25B,
 H25C), C32(H32A,H32B,H32C), C34(H34A,H34B,H34C), C36(H36A,H36B,H36C), C38(H38A,
 H38B,H38C), C46(H46A,H46B,H46C), C47(H47A,H47B,H47C), C49(H49A,H49B,H49C),
 C50(H50A,H50B,H50C)
;
_olex2_submission_special_instructions 'No special instructions were received'
_oxdiff_exptl_absorpt_empirical_details
;
Empirical correction (ABSPACK) includes:
- Absorption correction using spherical harmonics
- Frame scaling
;
_oxdiff_exptl_absorpt_empirical_full_max 1.414
_oxdiff_exptl_absorpt_empirical_full_min 0.428

loop_
_space_group_symop_operation_xyz
'x, y, z'
'-x, -y, -z'

loop_
_atom_site_label
_atom_site_type_symbol
_atom_site_fract_x
_atom_site_fract_y
_atom_site_fract_z
_atom_site_U_iso_or_equiv
_atom_site_adp_type
_atom_site_occupancy
_atom_site_site_symmetry_order
_atom_site_calc_flag
_atom_site_refinement_flags_posn
Cr1 Cr 0.80873(3) 0.72952(2) 0.78076(2) 0.02566(7) Uani 1 1 d .
Cl1 Cl 0.65207(6) 0.70278(3) 0.69230(3) 0.04463(12) Uani 1 1 d .
P1 P 0.81573(5) 0.87439(2) 0.75338(2) 0.02449(9) Uani 1 1 d .
C1 C 0.94621(18) 0.73603(9) 0.87945(9) 0.0255(3) Uani 1 1 d .
C2 C 0.81644(18) 0.68684(9) 0.91646(9) 0.0267(3) Uani 1 1 d .
C3 C 0.8300(2) 0.61814(9) 0.88768(9) 0.0303(3) Uani 1 1 d .
C4 C 0.9749(2) 0.62158(10) 0.83748(9) 0.0318(3) Uani 1 1 d .
C5 C 1.04801(19) 0.69347(10) 0.83386(9) 0.0300(3) Uani 1 1 d .
C6 C 1.2088(2) 0.72027(12) 0.79586(11) 0.0396(4) Uani 1 1 d .
H6A H 1.208723 0.778194 0.780251 0.048 Uiso 1 1 calc R
H6B H 1.231262 0.701721 0.748866 0.048 Uiso 1 1 calc R
C7 C 1.3374(2) 0.68765(16) 0.85237(13) 0.0571(6) Uani 1 1 d .
H7A H 1.437697 0.707416 0.827793 0.086 Uiso 1 1 calc GR
H7B H 1.341800 0.630324 0.865331 0.086 Uiso 1 1 calc GR
H7C H 1.313545 0.704693 0.899547 0.086 Uiso 1 1 calc GR
C8 C 1.0445(3) 0.55690(12) 0.80081(12) 0.0499(5) Uani 1 1 d .
H8A H 1.152159 0.570167 0.780514 0.060 Uiso 1 1 calc R
H8B H 1.049786 0.507270 0.842118 0.060 Uiso 1 1 calc R
C9 C 0.9587(3) 0.54231(15) 0.73538(15) 0.0618(6) Uani 1 1 d .
H9A H 0.947659 0.591385 0.694890 0.093 Uiso 1 1 calc GR
H9B H 0.855783 0.522875 0.755798 0.093 Uiso 1 1 calc GR
H9C H 1.017855 0.503374 0.713758 0.093 Uiso 1 1 calc GR
C10 C 0.7188(2) 0.54985(11) 0.91126(11) 0.0415(4) Uani 1 1 d .
H10A H 0.712577 0.528022 0.866690 0.050 Uiso 1 1 calc R
H10B H 0.613891 0.570198 0.924306 0.050 Uiso 1 1 calc R
C11 C 0.7690(4) 0.48330(14) 0.98093(14) 0.0749(8) Uani 1 1 d .
H11A H 0.871983 0.462116 0.968167 0.112 Uiso 1 1 calc GR
H11B H 0.694363 0.441621 0.992922 0.112 Uiso 1 1 calc GR
H11C H 0.772414 0.504046 1.025788 0.112 Uiso 1 1 calc GR
C12 C 0.6934(2) 0.70549(11) 0.97646(10) 0.0340(4) Uani 1 1 d .
H12A H 0.594215 0.683256 0.971262 0.041 Uiso 1 1 calc R
H12B H 0.676675 0.763006 0.965434 0.041 Uiso 1 1 calc R
C13 C 0.7386(3) 0.67271(13) 1.06079(11) 0.0473(5) Uani 1 1 d .
H13A H 0.838713 0.692820 1.065940 0.071 Uiso 1 1 calc GR
H13B H 0.746434 0.615411 1.073669 0.071 Uiso 1 1 calc GR
H13C H 0.659240 0.689229 1.095965 0.071 Uiso 1 1 calc GR
C14 C 0.97400(18) 0.81679(10) 0.88855(9) 0.0277(3) Uani 1 1 d .
C15 C 1.0536(2) 0.82364(11) 0.95240(10) 0.0373(4) Uani 1 1 d .
H15 H 1.087692 0.777734 0.988934 0.045 Uiso 1 1 calc R
C16 C 1.0819(2) 0.89757(12) 0.96156(11) 0.0447(5) Uani 1 1 d .
H16 H 1.134622 0.901176 1.004236 0.054 Uiso 1 1 calc R
C17 C 1.0323(3) 0.96662(12) 0.90764(11) 0.0460(5) Uani 1 1 d .
H17 H 1.052217 1.016389 0.913991 0.055 Uiso 1 1 calc R
C18 C 0.9530(2) 0.96136(11) 0.84420(11) 0.0385(4) Uani 1 1 d .
H18 H 0.919305 1.007677 0.808110 0.046 Uiso 1 1 calc R
C19 C 0.92353(18) 0.88645(10) 0.83431(9) 0.0278(3) Uani 1 1 d .
C20 C 0.62781(19) 0.93305(10) 0.76092(10) 0.0337(4) Uani 1 1 d .
H20 H 0.653436 0.988889 0.753564 0.040 Uiso 1 1 calc R
C21 C 0.5420(2) 0.90354(13) 0.84186(13) 0.0517(5) Uani 1 1 d .
H21A H 0.519639 0.848183 0.851170 0.078 Uiso 1 1 calc GR
H21B H 0.444629 0.934185 0.844375 0.078 Uiso 1 1 calc GR
H21C H 0.607365 0.909610 0.881223 0.078 Uiso 1 1 calc GR
C22 C 0.5233(2) 0.92978(14) 0.69614(14) 0.0547(5) Uani 1 1 d .
H22A H 0.576317 0.953334 0.645618 0.082 Uiso 1 1 calc GR
H22B H 0.425117 0.958827 0.701967 0.082 Uiso 1 1 calc GR
H22C H 0.502604 0.875138 0.700118 0.082 Uiso 1 1 calc GR
C23 C 0.9186(2) 0.93255(10) 0.65976(10) 0.0333(4) Uani 1 1 d .
H23 H 0.872791 0.987207 0.647511 0.040 Uiso 1 1 calc R
C24 C 0.8877(3) 0.89634(18) 0.59310(12) 0.0691(8) Uani 1 1 d .
H24A H 0.932975 0.842917 0.603453 0.104 Uiso 1 1 calc GR
H24B H 0.935033 0.928209 0.544217 0.104 Uiso 1 1 calc GR
H24C H 0.775765 0.895164 0.589743 0.104 Uiso 1 1 calc GR
C25 C 1.0942(2) 0.93692(15) 0.66381(12) 0.0544(5) Uani 1 1 d .
H25A H 1.112836 0.963114 0.703274 0.082 Uiso 1 1 calc GR
H25B H 1.140185 0.966561 0.613611 0.082 Uiso 1 1 calc GR
H25C H 1.141310 0.883853 0.677139 0.082 Uiso 1 1 calc GR
Cr2 Cr 0.63885(3) 0.22630(2) 0.67203(2) 0.02572(7) Uani 1 1 d .
Cl2 Cl 0.86513(5) 0.14765(3) 0.67098(3) 0.04587(12) Uani 1 1 d .
P2 P 0.53171(5) 0.26046(2) 0.54393(2) 0.02597(9) Uani 1 1 d .
C26 C 0.41953(17) 0.29235(9) 0.70225(9) 0.0239(3) Uani 1 1 d .
C27 C 0.41159(18) 0.21405(9) 0.75581(9) 0.0257(3) Uani 1 1 d .
C28 C 0.54298(18) 0.20301(9) 0.80173(9) 0.0274(3) Uani 1 1 d .
C29 C 0.62625(18) 0.27678(10) 0.78022(9) 0.0280(3) Uani 1 1 d .
C30 C 0.54717(17) 0.33264(9) 0.72078(9) 0.0260(3) Uani 1 1 d .
C31 C 0.5815(2) 0.41944(10) 0.68620(11) 0.0347(4) Uani 1 1 d .
H31A H 0.561249 0.434585 0.630909 0.042 Uiso 1 1 calc R
H31B H 0.692591 0.426825 0.689618 0.042 Uiso 1 1 calc R
C32 C 0.4819(2) 0.47439(11) 0.72772(12) 0.0427(4) Uani 1 1 d .
H32A H 0.513358 0.528467 0.705793 0.064 Uiso 1 1 calc GR
H32B H 0.497666 0.458215 0.782935 0.064 Uiso 1 1 calc GR
H32C H 0.372126 0.470981 0.720496 0.064 Uiso 1 1 calc GR
C33 C 0.7709(2) 0.29161(12) 0.81686(11) 0.0401(4) Uani 1 1 d .
H33A H 0.840957 0.324423 0.776110 0.048 Uiso 1 1 calc R
H33B H 0.826476 0.240849 0.837514 0.048 Uiso 1 1 calc R
C34 C 0.7362(3) 0.33216(12) 0.88235(12) 0.0483(5) Uani 1 1 d .
H34A H 0.684297 0.383314 0.862183 0.072 Uiso 1 1 calc GR
H34B H 0.833483 0.339280 0.902887 0.072 Uiso 1 1 calc GR
H34C H 0.668731 0.299645 0.923600 0.072 Uiso 1 1 calc GR
C35 C 0.5883(2) 0.12735(11) 0.86245(10) 0.0364(4) Uani 1 1 d .
H35A H 0.702740 0.122125 0.861566 0.044 Uiso 1 1 calc R
H35B H 0.551696 0.082057 0.847760 0.044 Uiso 1 1 calc R
C36 C 0.5220(2) 0.12386(12) 0.94583(10) 0.0449(4) Uani 1 1 d .
H36A H 0.408537 0.126234 0.948056 0.067 Uiso 1 1 calc GR
H36B H 0.557839 0.168301 0.961180 0.067 Uiso 1 1 calc GR
H36C H 0.557763 0.074839 0.981023 0.067 Uiso 1 1 calc GR
C37 C 0.2778(2) 0.15841(10) 0.76419(10) 0.0328(4) Uani 1 1 d .
H37A H 0.317636 0.103508 0.781628 0.039 Uiso 1 1 calc R
H37B H 0.235986 0.165817 0.713365 0.039 Uiso 1 1 calc R
C38 C 0.1463(2) 0.17398(12) 0.82298(12) 0.0436(4) Uani 1 1 d .
H38A H 0.115130 0.229722 0.809073 0.065 Uiso 1 1 calc GR
H38B H 0.183385 0.159133 0.874830 0.065 Uiso 1 1 calc GR
H38C H 0.057150 0.142928 0.822165 0.065 Uiso 1 1 calc GR
C39 C 0.31195(18) 0.32639(9) 0.63772(9) 0.0260(3) Uani 1 1 d .
C40 C 0.17134(19) 0.36748(10) 0.65236(10) 0.0328(4) Uani 1 1 d .
H40 H 0.143947 0.373129 0.702723 0.039 Uiso 1 1 calc R
C41 C 0.0720(2) 0.39996(11) 0.59301(11) 0.0392(4) Uani 1 1 d .
H41 H -0.021477 0.427168 0.603691 0.047 Uiso 1 1 calc R
C42 C 0.1113(2) 0.39205(12) 0.51781(11) 0.0416(4) Uani 1 1 d .
H42 H 0.044747 0.414509 0.477946 0.050 Uiso 1 1 calc R
C43 C 0.2489(2) 0.35096(11) 0.50170(10) 0.0376(4) Uani 1 1 d .
H43 H 0.274521 0.345486 0.451151 0.045 Uiso 1 1 calc R
C44 C 0.34987(18) 0.31750(9) 0.56147(9) 0.0277(3) Uani 1 1 d .
C45 C 0.4641(2) 0.17820(10) 0.50821(10) 0.0361(4) Uani 1 1 d .
H45 H 0.421184 0.201269 0.456972 0.043 Uiso 1 1 calc R
C46 C 0.3340(3) 0.13366(12) 0.56513(13) 0.0493(5) Uani 1 1 d .
H46A H 0.372718 0.113017 0.616353 0.074 Uiso 1 1 calc GR
H46B H 0.302475 0.090278 0.546693 0.074 Uiso 1 1 calc GR
H46C H 0.244707 0.169601 0.568223 0.074 Uiso 1 1 calc GR
C47 C 0.6003(3) 0.11930(15) 0.49806(18) 0.0720(8) Uani 1 1 d .
H47A H 0.671898 0.144445 0.454451 0.108 Uiso 1 1 calc GR
H47B H 0.559029 0.073103 0.488170 0.108 Uiso 1 1 calc GR
H47C H 0.655531 0.103375 0.545192 0.108 Uiso 1 1 calc GR
C48 C 0.6392(2) 0.32741(11) 0.45730(10) 0.0379(4) Uani 1 1 d .
H48 H 0.576743 0.335360 0.411663 0.046 Uiso 1 1 calc R
C49 C 0.6586(2) 0.40836(12) 0.47230(12) 0.0472(5) Uani 1 1 d .
H49A H 0.556280 0.431895 0.482277 0.071 Uiso 1 1 calc GR
H49B H 0.712776 0.442761 0.426914 0.071 Uiso 1 1 calc GR
H49C H 0.718951 0.401448 0.517165 0.071 Uiso 1 1 calc GR
C50 C 0.8013(3) 0.29050(16) 0.43867(18) 0.0744(8) Uani 1 1 d .
H50A H 0.857319 0.274384 0.485530 0.112 Uiso 1 1 calc GR
H50B H 0.860583 0.329199 0.399018 0.112 Uiso 1 1 calc GR
H50C H 0.787560 0.244733 0.419783 0.112 Uiso 1 1 calc GR

loop_
_atom_site_aniso_label
_atom_site_aniso_U_11
_atom_site_aniso_U_22
_atom_site_aniso_U_33
_atom_site_aniso_U_23
_atom_site_aniso_U_13
_atom_site_aniso_U_12
Cr1 0.03236(14) 0.02392(13) 0.02071(13) -0.00528(10) -0.00478(10) -0.00015(10)
Cl1 0.0612(3) 0.0435(3) 0.0334(2) -0.01185(19) -0.0177(2) -0.0069(2)
P1 0.02826(19) 0.0242(2) 0.01993(18) -0.00348(15) -0.00385(14) -0.00060(15)
C1 0.0292(7) 0.0261(8) 0.0200(7) -0.0034(6) -0.0058(6) 0.0026(6)
C2 0.0320(8) 0.0267(8) 0.0190(7) -0.0019(6) -0.0035(6) 0.0005(6)
C3 0.0397(9) 0.0242(8) 0.0245(8) -0.0017(6) -0.0053(6) -0.0001(6)
C4 0.0396(9) 0.0282(8) 0.0261(8) -0.0058(6) -0.0052(7) 0.0079(7)
C5 0.0300(8) 0.0320(8) 0.0253(8) -0.0035(6) -0.0044(6) 0.0045(6)
C6 0.0338(9) 0.0467(11) 0.0319(9) -0.0020(8) 0.0019(7) 0.0036(8)
C7 0.0316(10) 0.0771(16) 0.0506(12) 0.0032(11) -0.0026(9) -0.0016(10)
C8 0.0666(13) 0.0383(11) 0.0460(11) -0.0173(9) -0.0050(10) 0.0182(9)
C9 0.0748(15) 0.0579(14) 0.0653(15) -0.0415(12) 0.0045(12) 0.0002(12)
C10 0.0544(11) 0.0326(9) 0.0361(10) -0.0056(8) -0.0015(8) -0.0088(8)
C11 0.140(3) 0.0353(12) 0.0476(13) 0.0024(10) -0.0236(15) -0.0277(14)
C12 0.0358(9) 0.0374(9) 0.0271(8) -0.0075(7) 0.0013(7) 0.0014(7)
C13 0.0570(12) 0.0569(12) 0.0266(9) -0.0112(9) 0.0009(8) 0.0034(10)
C14 0.0301(8) 0.0283(8) 0.0247(8) -0.0064(6) -0.0035(6) -0.0016(6)
C15 0.0467(10) 0.0358(9) 0.0296(9) -0.0053(7) -0.0155(7) 0.0002(8)
C16 0.0585(12) 0.0446(11) 0.0356(10) -0.0123(8) -0.0192(9) -0.0074(9)
C17 0.0686(13) 0.0340(10) 0.0405(10) -0.0137(8) -0.0144(9) -0.0093(9)
C18 0.0549(11) 0.0278(9) 0.0326(9) -0.0057(7) -0.0111(8) -0.0006(8)
C19 0.0329(8) 0.0291(8) 0.0210(7) -0.0055(6) -0.0034(6) -0.0003(6)
C20 0.0326(8) 0.0267(8) 0.0370(9) -0.0016(7) -0.0016(7) 0.0034(6)
C21 0.0451(11) 0.0499(12) 0.0496(12) -0.0032(9) 0.0122(9) 0.0096(9)
C22 0.0411(11) 0.0557(13) 0.0623(14) -0.0043(11) -0.0201(10) 0.0077(9)
C23 0.0375(9) 0.0318(9) 0.0259(8) -0.0003(7) 0.0000(7) -0.0035(7)
C24 0.0837(17) 0.100(2) 0.0261(10) -0.0173(11) 0.0087(10) -0.0436(15)
C25 0.0411(11) 0.0745(15) 0.0407(11) -0.0034(10) 0.0047(9) -0.0151(10)
Cr2 0.02724(13) 0.02883(14) 0.02033(13) -0.00633(10) -0.00266(9) 0.00497(10)
Cl2 0.0415(2) 0.0509(3) 0.0441(3) -0.0144(2) -0.00635(19) 0.0198(2)
P2 0.0309(2) 0.0261(2) 0.02038(19) -0.00539(15) -0.00290(15) 0.00089(15)
C26 0.0248(7) 0.0240(7) 0.0225(7) -0.0062(6) -0.0007(6) 0.0021(6)
C27 0.0282(7) 0.0257(8) 0.0223(7) -0.0066(6) 0.0018(6) 0.0006(6)
C28 0.0321(8) 0.0297(8) 0.0194(7) -0.0067(6) -0.0002(6) 0.0040(6)
C29 0.0276(8) 0.0337(8) 0.0245(8) -0.0112(6) -0.0025(6) 0.0027(6)
C30 0.0259(7) 0.0270(8) 0.0264(8) -0.0097(6) -0.0006(6) 0.0001(6)
C31 0.0388(9) 0.0291(9) 0.0361(9) -0.0073(7) -0.0026(7) -0.0074(7)
C32 0.0537(11) 0.0289(9) 0.0468(11) -0.0114(8) -0.0089(9) 0.0027(8)
C33 0.0322(9) 0.0514(11) 0.0388(10) -0.0139(8) -0.0098(7) 0.0004(8)
C34 0.0562(12) 0.0456(11) 0.0504(12) -0.0190(9) -0.0269(10) 0.0031(9)
C35 0.0478(10) 0.0336(9) 0.0259(8) -0.0063(7) -0.0057(7) 0.0097(7)
C36 0.0533(11) 0.0455(11) 0.0276(9) 0.0014(8) 0.0014(8) 0.0053(9)
C37 0.0376(9) 0.0292(8) 0.0303(8) -0.0052(7) -0.0008(7) -0.0057(7)
C38 0.0323(9) 0.0453(11) 0.0515(11) -0.0112(9) 0.0044(8) -0.0077(8)
C39 0.0278(7) 0.0216(7) 0.0271(8) -0.0033(6) -0.0038(6) -0.0028(6)
C40 0.0313(8) 0.0317(9) 0.0349(9) -0.0091(7) -0.0027(7) 0.0030(7)
C41 0.0307(8) 0.0380(10) 0.0481(11) -0.0105(8) -0.0089(8) 0.0084(7)
C42 0.0386(9) 0.0432(10) 0.0414(10) -0.0055(8) -0.0180(8) 0.0069(8)
C43 0.0415(9) 0.0411(10) 0.0300(9) -0.0072(7) -0.0121(7) 0.0040(8)
C44 0.0290(8) 0.0259(8) 0.0272(8) -0.0045(6) -0.0059(6) -0.0002(6)
C45 0.0552(11) 0.0308(9) 0.0236(8) -0.0073(7) -0.0069(7) -0.0054(8)
C46 0.0615(13) 0.0412(11) 0.0479(12) -0.0132(9) -0.0042(10) -0.0162(9)
C47 0.0820(17) 0.0456(13) 0.095(2) -0.0398(14) 0.0233(15) -0.0059(12)
C48 0.0463(10) 0.0417(10) 0.0235(8) -0.0041(7) 0.0000(7) -0.0091(8)
C49 0.0531(12) 0.0367(10) 0.0452(11) 0.0001(8) 0.0023(9) -0.0094(9)
C50 0.0672(15) 0.0626(15) 0.0910(19) -0.0288(14) 0.0427(14) -0.0181(12)

loop_
_atom_type_symbol
_atom_type_description
_atom_type_scat_dispersion_real
_atom_type_scat_dispersion_imag
_atom_type_scat_source
C C 0.0033 0.0016 'International Tables Vol C Tables 4.2.6.8 and 6.1.1.4'
H H 0.0000 0.0000 'International Tables Vol C Tables 4.2.6.8 and 6.1.1.4'
Cl Cl 0.1484 0.1585 'International Tables Vol C Tables 4.2.6.8 and 6.1.1.4'
Cr Cr 0.3209 0.6236 'International Tables Vol C Tables 4.2.6.8 and 6.1.1.4'
P P 0.1023 0.0942 'International Tables Vol C Tables 4.2.6.8 and 6.1.1.4'

loop_
_geom_angle_atom_site_label_1
_geom_angle_atom_site_label_2
_geom_angle_atom_site_label_3
_geom_angle
Cl1 Cr1 P1 107.230(18)
Cl1 Cr1 C2 134.35(4)
Cl1 Cr1 C3 109.87(4)
Cl1 Cr1 C4 113.22(4)
C1 Cr1 Cl1 170.36(4)
C1 Cr1 P1 81.21(4)
C1 Cr1 C2 36.79(6)
C1 Cr1 C3 60.65(6)
C1 Cr1 C4 60.64(6)
C1 Cr1 C5 37.07(6)
C2 Cr1 P1 103.05(4)
C2 Cr1 C3 35.50(6)
C2 Cr1 C4 59.87(6)
C3 Cr1 P1 138.17(4)
C3 Cr1 C4 36.20(6)
C4 Cr1 P1 135.42(5)
C5 Cr1 Cl1 141.69(4)
C5 Cr1 P1 99.89(4)
C5 Cr1 C2 60.68(6)
C5 Cr1 C3 60.14(6)
C5 Cr1 C4 35.57(6)
C19 P1 Cr1 102.29(5)
C19 P1 C20 103.82(8)
C19 P1 C23 107.33(8)
C20 P1 Cr1 119.05(6)
C20 P1 C23 103.38(8)
C23 P1 Cr1 119.45(6)
C2 C1 Cr1 75.44(8)
C2 C1 C5 108.55(14)
C2 C1 C14 125.90(14)
C5 C1 Cr1 74.47(9)
C5 C1 C14 125.52(14)
C14 C1 Cr1 117.79(10)
C1 C2 Cr1 67.76(8)
C1 C2 C12 125.23(14)
C3 C2 Cr1 72.43(9)
C3 C2 C1 107.23(14)
C3 C2 C12 127.52(15)
C12 C2 Cr1 126.25(11)
C2 C3 Cr1 72.07(9)
C2 C3 C4 108.37(14)
C2 C3 C10 125.40(15)
C4 C3 Cr1 72.19(9)
C4 C3 C10 126.03(15)
C10 C3 Cr1 125.56(12)
C3 C4 Cr1 71.61(9)
C3 C4 C8 126.33(17)
C5 C4 Cr1 70.90(9)
C5 C4 C3 108.09(14)
C5 C4 C8 125.38(17)
C8 C4 Cr1 127.12(12)
C1 C5 Cr1 68.46(8)
C1 C5 C6 124.28(16)
C4 C5 Cr1 73.53(9)
C4 C5 C1 107.46(14)
C4 C5 C6 128.08(15)
C6 C5 Cr1 126.93(11)
C5 C6 H6A 109.4
C5 C6 H6B 109.4
C5 C6 C7 111.00(15)
H6A C6 H6B 108.0
C7 C6 H6A 109.4
C7 C6 H6B 109.4
C6 C7 H7A 109.5
C6 C7 H7B 109.5
C6 C7 H7C 109.5
H7A C7 H7B 109.5
H7A C7 H7C 109.5
H7B C7 H7C 109.5
C4 C8 H8A 108.1
C4 C8 H8B 108.1
H8A C8 H8B 107.3
C9 C8 C4 116.80(17)
C9 C8 H8A 108.1
C9 C8 H8B 108.1
C8 C9 H9A 109.5
C8 C9 H9B 109.5
C8 C9 H9C 109.5
H9A C9 H9B 109.5
H9A C9 H9C 109.5
H9B C9 H9C 109.5
C3 C10 H10A 108.9
C3 C10 H10B 108.9
C3 C10 C11 113.33(17)
H10A C10 H10B 107.7
C11 C10 H10A 108.9
C11 C10 H10B 108.9
C10 C11 H11A 109.5
C10 C11 H11B 109.5
C10 C11 H11C 109.5
H11A C11 H11B 109.5
H11A C11 H11C 109.5
H11B C11 H11C 109.5
C2 C12 H12A 108.9
C2 C12 H12B 108.9
C2 C12 C13 113.24(14)
H12A C12 H12B 107.7
C13 C12 H12A 108.9
C13 C12 H12B 108.9
C12 C13 H13A 109.5
C12 C13 H13B 109.5
C12 C13 H13C 109.5
H13A C13 H13B 109.5
H13A C13 H13C 109.5
H13B C13 H13C 109.5
C15 C14 C1 119.74(14)
C19 C14 C1 121.46(13)
C19 C14 C15 118.80(15)
C14 C15 H15 119.6
C16 C15 C14 120.73(16)
C16 C15 H15 119.6
C15 C16 H16 119.8
C15 C16 C17 120.46(16)
C17 C16 H16 119.8
C16 C17 H17 120.1
C16 C17 C18 119.85(17)
C18 C17 H17 120.1
C17 C18 H18 119.9
C17 C18 C19 120.19(16)
C19 C18 H18 119.9
C14 C19 P1 117.16(12)
C14 C19 C18 119.97(14)
C18 C19 P1 122.86(12)
P1 C20 H20 108.1
C21 C20 P1 110.75(12)
C21 C20 H20 108.1
C21 C20 C22 111.14(17)
C22 C20 P1 110.51(13)
C22 C20 H20 108.1
C20 C21 H21A 109.5
C20 C21 H21B 109.5
C20 C21 H21C 109.5
H21A C21 H21B 109.5
H21A C21 H21C 109.5
H21B C21 H21C 109.5
C20 C22 H22A 109.5
C20 C22 H22B 109.5
C20 C22 H22C 109.5
H22A C22 H22B 109.5
H22A C22 H22C 109.5
H22B C22 H22C 109.5
P1 C23 H23 108.0
C24 C23 P1 109.34(13)
C24 C23 H23 108.0
C25 C23 P1 113.65(12)
C25 C23 H23 108.0
C25 C23 C24 109.79(18)
C23 C24 H24A 109.5
C23 C24 H24B 109.5
C23 C24 H24C 109.5
H24A C24 H24B 109.5
H24A C24 H24C 109.5
H24B C24 H24C 109.5
C23 C25 H25A 109.5
C23 C25 H25B 109.5
C23 C25 H25C 109.5
H25A C25 H25B 109.5
H25A C25 H25C 109.5
H25B C25 H25C 109.5
Cl2 Cr2 P2 110.279(18)
Cl2 Cr2 C27 132.82(4)
Cl2 Cr2 C28 106.32(4)
Cl2 Cr2 C29 108.91(4)
Cl2 Cr2 C30 138.05(4)
C26 Cr2 Cl2 167.13(4)
C26 Cr2 P2 82.01(4)
C26 Cr2 C27 36.81(5)
C26 Cr2 C28 60.85(5)
C26 Cr2 C29 60.62(5)
C26 Cr2 C30 36.78(5)
C27 Cr2 P2 101.79(4)
C27 Cr2 C30 60.64(5)
C28 Cr2 P2 137.40(4)
C28 Cr2 C27 35.69(5)
C28 Cr2 C29 36.61(6)
C28 Cr2 C30 60.46(6)
C29 Cr2 P2 137.72(4)
C29 Cr2 C27 60.16(5)
C29 Cr2 C30 35.65(5)
C30 Cr2 P2 102.22(4)
C44 P2 Cr2 101.82(5)
C44 P2 C45 104.43(8)
C44 P2 C48 104.62(8)
C45 P2 Cr2 117.98(6)
C45 P2 C48 105.54(8)
C48 P2 Cr2 120.37(6)
C27 C26 Cr2 74.65(8)
C27 C26 C39 125.57(13)
C30 C26 Cr2 74.71(8)
C30 C26 C27 108.75(13)
C30 C26 C39 125.68(14)
C39 C26 Cr2 117.04(10)
C26 C27 Cr2 68.54(8)
C26 C27 C37 124.74(14)
C28 C27 Cr2 71.82(8)
C28 C27 C26 107.36(13)
C28 C27 C37 127.72(14)
C37 C27 Cr2 128.61(11)
C27 C28 Cr2 72.48(9)
C27 C28 C29 107.95(13)
C27 C28 C35 125.90(15)
C29 C28 Cr2 71.83(9)
C29 C28 C35 126.15(15)
C35 C28 Cr2 121.33(10)
C28 C29 Cr2 71.56(8)
C28 C29 C33 125.33(15)
C30 C29 Cr2 72.42(9)
C30 C29 C28 108.60(13)
C30 C29 C33 126.06(15)
C33 C29 Cr2 123.08(11)
C26 C30 Cr2 68.50(8)
C26 C30 C31 125.55(14)
C29 C30 Cr2 71.94(9)
C29 C30 C26 107.01(13)
C29 C30 C31 127.34(14)
C31 C30 Cr2 127.44(11)
C30 C31 H31A 109.0
C30 C31 H31B 109.0
C30 C31 C32 112.90(15)
H31A C31 H31B 107.8
C32 C31 H31A 109.0
C32 C31 H31B 109.0
C31 C32 H32A 109.5
C31 C32 H32B 109.5
C31 C32 H32C 109.5
H32A C32 H32B 109.5
H32A C32 H32C 109.5
H32B C32 H32C 109.5
C29 C33 H33A 108.7
C29 C33 H33B 108.7
C29 C33 C34 114.26(15)
H33A C33 H33B 107.6
C34 C33 H33A 108.7
C34 C33 H33B 108.7
C33 C34 H34A 109.5
C33 C34 H34B 109.5
C33 C34 H34C 109.5
H34A C34 H34B 109.5
H34A C34 H34C 109.5
H34B C34 H34C 109.5
C28 C35 H35A 108.7
C28 C35 H35B 108.7
C28 C35 C36 114.37(14)
H35A C35 H35B 107.6
C36 C35 H35A 108.7
C36 C35 H35B 108.7
C35 C36 H36A 109.5
C35 C36 H36B 109.5
C35 C36 H36C 109.5
H36A C36 H36B 109.5
H36A C36 H36C 109.5
H36B C36 H36C 109.5
C27 C37 H37A 109.4
C27 C37 H37B 109.4
C27 C37 C38 111.11(14)
H37A C37 H37B 108.0
C38 C37 H37A 109.4
C38 C37 H37B 109.4
C37 C38 H38A 109.5
C37 C38 H38B 109.5
C37 C38 H38C 109.5
H38A C38 H38B 109.5
H38A C38 H38C 109.5
H38B C38 H38C 109.5
C40 C39 C26 120.41(14)
C40 C39 C44 118.60(14)
C44 C39 C26 120.99(13)
C39 C40 H40 119.5
C41 C40 C39 120.92(16)
C41 C40 H40 119.5
C40 C41 H41 119.9
C42 C41 C40 120.16(16)
C42 C41 H41 119.9
C41 C42 H42 119.9
C43 C42 C41 120.26(16)
C43 C42 H42 119.9
C42 C43 H43 120.0
C42 C43 C44 120.03(17)
C44 C43 H43 120.0
C39 C44 P2 118.11(11)
C43 C44 P2 121.86(13)
C43 C44 C39 120.03(15)
P2 C45 H45 108.5
C46 C45 P2 110.44(12)
C46 C45 H45 108.5
C46 C45 C47 109.32(17)
C47 C45 P2 111.49(15)
C47 C45 H45 108.5
C45 C46 H46A 109.5
C45 C46 H46B 109.5
C45 C46 H46C 109.5
H46A C46 H46B 109.5
H46A C46 H46C 109.5
H46B C46 H46C 109.5
C45 C47 H47A 109.5
C45 C47 H47B 109.5
C45 C47 H47C 109.5
H47A C47 H47B 109.5
H47A C47 H47C 109.5
H47B C47 H47C 109.5
P2 C48 H48 108.5
C49 C48 P2 110.12(12)
C49 C48 H48 108.5
C49 C48 C50 109.97(17)
C50 C48 P2 111.07(15)
C50 C48 H48 108.5
C48 C49 H49A 109.5
C48 C49 H49B 109.5
C48 C49 H49C 109.5
H49A C49 H49B 109.5
H49A C49 H49C 109.5
H49B C49 H49C 109.5
C48 C50 H50A 109.5
C48 C50 H50B 109.5
C48 C50 H50C 109.5
H50A C50 H50B 109.5
H50A C50 H50C 109.5
H50B C50 H50C 109.5

loop_
_geom_bond_atom_site_label_1
_geom_bond_atom_site_label_2
_geom_bond_distance
Cr1 Cl1 2.2987(5)
Cr1 P1 2.4375(5)
Cr1 C1 2.2175(15)
Cr1 C2 2.3188(15)
Cr1 C3 2.3235(16)
Cr1 C4 2.3311(16)
Cr1 C5 2.2969(16)
P1 C19 1.8319(15)
P1 C20 1.8551(17)
P1 C23 1.8628(17)
C1 C2 1.435(2)
C1 C5 1.437(2)
C1 C14 1.492(2)
C2 C3 1.415(2)
C2 C12 1.506(2)
C3 C4 1.446(2)
C3 C10 1.508(2)
C4 C5 1.414(2)
C4 C8 1.510(2)
C5 C6 1.509(2)
C6 H6A 0.9700
C6 H6B 0.9700
C6 C7 1.526(3)
C7 H7A 0.9600
C7 H7B 0.9600
C7 H7C 0.9600
C8 H8A 0.9700
C8 H8B 0.9700
C8 C9 1.507(3)
C9 H9A 0.9600
C9 H9B 0.9600
C9 H9C 0.9600
C10 H10A 0.9700
C10 H10B 0.9700
C10 C11 1.517(3)
C11 H11A 0.9600
C11 H11B 0.9600
C11 H11C 0.9600
C12 H12A 0.9700
C12 H12B 0.9700
C12 C13 1.521(2)
C13 H13A 0.9600
C13 H13B 0.9600
C13 H13C 0.9600
C14 C15 1.403(2)
C14 C19 1.398(2)
C15 H15 0.9300
C15 C16 1.377(3)
C16 H16 0.9300
C16 C17 1.385(3)
C17 H17 0.9300
C17 C18 1.386(3)
C18 H18 0.9300
C18 C19 1.401(2)
C20 H20 0.9800
C20 C21 1.518(3)
C20 C22 1.527(3)
C21 H21A 0.9600
C21 H21B 0.9600
C21 H21C 0.9600
C22 H22A 0.9600
C22 H22B 0.9600
C22 H22C 0.9600
C23 H23 0.9800
C23 C24 1.528(3)
C23 C25 1.507(3)
C24 H24A 0.9600
C24 H24B 0.9600
C24 H24C 0.9600
C25 H25A 0.9600
C25 H25B 0.9600
C25 H25C 0.9600
Cr2 Cl2 2.2913(5)
Cr2 P2 2.4277(4)
Cr2 C26 2.2284(14)
Cr2 C27 2.3090(15)
Cr2 C28 2.3004(15)
Cr2 C29 2.3040(15)
Cr2 C30 2.3103(15)
P2 C44 1.8326(16)
P2 C45 1.8531(17)
P2 C48 1.8575(18)
C26 C27 1.435(2)
C26 C30 1.434(2)
C26 C39 1.498(2)
C27 C28 1.413(2)
C27 C37 1.509(2)
C28 C29 1.446(2)
C28 C35 1.510(2)
C29 C30 1.412(2)
C29 C33 1.507(2)
C30 C31 1.504(2)
C31 H31A 0.9700
C31 H31B 0.9700
C31 C32 1.529(3)
C32 H32A 0.9600
C32 H32B 0.9600
C32 H32C 0.9600
C33 H33A 0.9700
C33 H33B 0.9700
C33 C34 1.511(3)
C34 H34A 0.9600
C34 H34B 0.9600
C34 H34C 0.9600
C35 H35A 0.9700
C35 H35B 0.9700
C35 C36 1.517(2)
C36 H36A 0.9600
C36 H36B 0.9600
C36 H36C 0.9600
C37 H37A 0.9700
C37 H37B 0.9700
C37 C38 1.520(2)
C38 H38A 0.9600
C38 H38B 0.9600
C38 H38C 0.9600
C39 C40 1.394(2)
C39 C44 1.406(2)
C40 H40 0.9300
C40 C41 1.384(2)
C41 H41 0.9300
C41 C42 1.383(3)
C42 H42 0.9300
C42 C43 1.380(3)
C43 H43 0.9300
C43 C44 1.401(2)
C45 H45 0.9800
C45 C46 1.522(3)
C45 C47 1.528(3)
C46 H46A 0.9600
C46 H46B 0.9600
C46 H46C 0.9600
C47 H47A 0.9600
C47 H47B 0.9600
C47 H47C 0.9600
C48 H48 0.9800
C48 C49 1.523(3)
C48 C50 1.530(3)
C49 H49A 0.9600
C49 H49B 0.9600
C49 H49C 0.9600
C50 H50A 0.9600
C50 H50B 0.9600
C50 H50C 0.9600

loop_
_geom_torsion_atom_site_label_1
_geom_torsion_atom_site_label_2
_geom_torsion_atom_site_label_3
_geom_torsion_atom_site_label_4
_geom_torsion
Cr1 P1 C19 C14 0.29(13)
Cr1 P1 C19 C18 -178.28(14)
Cr1 P1 C20 C21 55.87(15)
Cr1 P1 C20 C22 -67.73(14)
Cr1 P1 C23 C24 38.40(17)
Cr1 P1 C23 C25 -84.65(15)
Cr1 C1 C2 C3 62.08(11)
Cr1 C1 C2 C12 -119.55(15)
Cr1 C1 C5 C4 -63.67(11)
Cr1 C1 C5 C6 120.85(15)
Cr1 C1 C14 C15 176.88(13)
Cr1 C1 C14 C19 -3.7(2)
Cr1 C2 C3 C4 63.49(11)
Cr1 C2 C3 C10 -121.32(16)
Cr1 C2 C12 C13 -176.40(13)
Cr1 C3 C4 C5 61.88(11)
Cr1 C3 C4 C8 -123.02(17)
Cr1 C3 C10 C11 176.55(16)
Cr1 C4 C5 C1 60.38(10)
Cr1 C4 C5 C6 -124.36(17)
Cr1 C4 C8 C9 -23.0(3)
Cr1 C5 C6 C7 176.07(14)
C1 C2 C3 Cr1 -59.08(10)
C1 C2 C3 C4 4.41(17)
C1 C2 C3 C10 179.59(15)
C1 C2 C12 C13 -89.7(2)
C1 C5 C6 C7 88.6(2)
C1 C14 C15 C16 179.38(17)
C1 C14 C19 P1 2.1(2)
C1 C14 C19 C18 -179.34(15)
C2 C1 C5 Cr1 68.38(10)
C2 C1 C5 C4 4.71(17)
C2 C1 C5 C6 -170.77(14)
C2 C1 C14 C15 85.1(2)
C2 C1 C14 C19 -95.4(2)
C2 C3 C4 Cr1 -63.42(11)
C2 C3 C4 C5 -1.54(18)
C2 C3 C4 C8 173.56(16)
C2 C3 C10 C11 -90.9(2)
C3 C2 C12 C13 88.4(2)
C3 C4 C5 Cr1 -62.34(11)
C3 C4 C5 C1 -1.96(18)
C3 C4 C5 C6 173.30(15)
C3 C4 C8 C9 70.8(3)
C4 C3 C10 C11 83.4(2)
C4 C5 C6 C7 -86.0(2)
C5 C1 C2 Cr1 -67.73(10)
C5 C1 C2 C3 -5.65(17)
C5 C1 C2 C12 172.71(14)
C5 C1 C14 C15 -92.9(2)
C5 C1 C14 C19 86.6(2)
C5 C4 C8 C9 -115.0(2)
C8 C4 C5 Cr1 122.51(17)
C8 C4 C5 C1 -177.12(15)
C8 C4 C5 C6 -1.9(3)
C10 C3 C4 Cr1 121.44(16)
C10 C3 C4 C5 -176.69(15)
C10 C3 C4 C8 -1.6(3)
C12 C2 C3 Cr1 122.60(16)
C12 C2 C3 C4 -173.90(15)
C12 C2 C3 C10 1.3(3)
C14 C1 C2 Cr1 113.99(15)
C14 C1 C2 C3 176.07(14)
C14 C1 C2 C12 -5.6(2)
C14 C1 C5 Cr1 -113.33(15)
C14 C1 C5 C4 -177.00(14)
C14 C1 C5 C6 7.5(2)
C14 C15 C16 C17 -0.1(3)
C15 C14 C19 P1 -178.49(13)
C15 C14 C19 C18 0.1(2)
C15 C16 C17 C18 0.3(3)
C16 C17 C18 C19 -0.3(3)
C17 C18 C19 P1 178.59(15)
C17 C18 C19 C14 0.1(3)
C19 P1 C20 C21 -56.92(15)
C19 P1 C20 C22 179.48(13)
C19 P1 C23 C24 154.01(16)
C19 P1 C23 C25 30.96(17)
C19 C14 C15 C16 -0.1(3)
C20 P1 C19 C14 124.71(13)
C20 P1 C19 C18 -53.85(16)
C20 P1 C23 C24 -96.63(16)
C20 P1 C23 C25 140.32(15)
C23 P1 C19 C14 -126.24(13)
C23 P1 C19 C18 55.20(16)
C23 P1 C20 C21 -168.88(14)
C23 P1 C20 C22 67.52(15)
Cr2 P2 C44 C39 -1.82(13)
Cr2 P2 C44 C43 178.96(13)
Cr2 P2 C45 C46 59.39(15)
Cr2 P2 C45 C47 -62.36(17)
Cr2 P2 C48 C49 -59.76(15)
Cr2 P2 C48 C50 62.31(17)
Cr2 C26 C27 C28 61.70(10)
Cr2 C26 C27 C37 -122.91(15)
Cr2 C26 C30 C29 -62.03(10)
Cr2 C26 C30 C31 121.44(15)
Cr2 C26 C39 C40 179.05(12)
Cr2 C26 C39 C44 -0.74(19)
Cr2 C27 C28 C29 63.52(10)
Cr2 C27 C28 C35 -116.40(15)
Cr2 C27 C37 C38 -176.37(12)
Cr2 C28 C29 C30 63.37(11)
Cr2 C28 C29 C33 -117.96(15)
Cr2 C28 C35 C36 176.66(13)
Cr2 C29 C30 C26 59.81(10)
Cr2 C29 C30 C31 -123.74(16)
Cr2 C29 C33 C34 174.46(13)
Cr2 C30 C31 C32 171.72(12)
C26 C27 C28 Cr2 -59.59(10)
C26 C27 C28 C29 3.92(16)
C26 C27 C28 C35 -176.00(14)
C26 C27 C37 C38 -87.28(19)
C26 C30 C31 C32 82.9(2)
C26 C39 C40 C41 179.25(16)
C26 C39 C44 P2 1.8(2)
C26 C39 C44 C43 -178.93(15)
C27 C26 C30 Cr2 67.51(10)
C27 C26 C30 C29 5.47(16)
C27 C26 C30 C31 -171.06(14)
C27 C26 C39 C40 89.1(2)
C27 C26 C39 C44 -90.73(19)
C27 C28 C29 Cr2 -63.94(10)
C27 C28 C29 C30 -0.57(17)
C27 C28 C29 C33 178.10(15)
C27 C28 C35 C36 -93.0(2)
C28 C27 C37 C38 87.2(2)
C28 C29 C30 Cr2 -62.82(10)
C28 C29 C30 C26 -3.01(17)
C28 C29 C30 C31 173.44(15)
C28 C29 C33 C34 -95.6(2)
C29 C28 C35 C36 87.1(2)
C29 C30 C31 C32 -92.9(2)
C30 C26 C27 Cr2 -67.55(10)
C30 C26 C27 C28 -5.85(16)
C30 C26 C27 C37 169.54(14)
C30 C26 C39 C40 -90.8(2)
C30 C26 C39 C44 89.38(19)
C30 C29 C33 C34 82.8(2)
C33 C29 C30 Cr2 118.52(16)
C33 C29 C30 C26 178.33(15)
C33 C29 C30 C31 -5.2(3)
C35 C28 C29 Cr2 115.98(15)
C35 C28 C29 C30 179.35(14)
C35 C28 C29 C33 -2.0(2)
C37 C27 C28 Cr2 125.19(16)
C37 C27 C28 C29 -171.29(14)
C37 C27 C28 C35 8.8(2)
C39 C26 C27 Cr2 112.54(14)
C39 C26 C27 C28 174.24(14)
C39 C26 C27 C37 -10.4(2)
C39 C26 C30 Cr2 -112.59(14)
C39 C26 C30 C29 -174.62(14)
C39 C26 C30 C31 8.9(2)
C39 C40 C41 C42 0.0(3)
C40 C39 C44 P2 -177.97(12)
C40 C39 C44 C43 1.3(2)
C40 C41 C42 C43 0.7(3)
C41 C42 C43 C44 -0.4(3)
C42 C43 C44 P2 178.61(14)
C42 C43 C44 C39 -0.6(3)
C44 P2 C45 C46 -52.71(15)
C44 P2 C45 C47 -174.45(15)
C44 P2 C48 C49 53.70(15)
C44 P2 C48 C50 175.78(15)
C44 C39 C40 C41 -1.0(2)
C45 P2 C44 C39 121.46(13)
C45 P2 C44 C43 -57.77(16)
C45 P2 C48 C49 163.57(13)
C45 P2 C48 C50 -74.35(17)
C48 P2 C44 C39 -127.87(13)
C48 P2 C44 C43 52.91(16)
C48 P2 C45 C46 -162.72(13)
C48 P2 C45 C47 75.54(17)
